data_4087807
loop_
_publ_author_name
'Milani, Jessica'
'Pridmore, Natalie E.'
'Whitwood, Adrian C.'
'Fairlamb, Ian J. S.'
'Perutz, Robin N.'

_publ_section_title
;
 The Role of Fluorine Substituents in the Regioselectivity of
 Intramolecular C--H Bond Functionalization of Benzylamines at
 Palladium(II)
;
_journal_issue 17
_journal_name_full Organometallics
_journal_page_first 4376
_journal_paper_doi 10.1021/acs.organomet.5b00608
_journal_volume 34
_journal_year 2015
_chemical_formula_moiety '2(C9 H12 F2 N), Cl4 Pd'
_chemical_formula_sum 'C18 H24 Cl4 F4 N2 Pd'
_chemical_formula_weight 592.59
_space_group_crystal_system triclinic
_space_group_IT_number 2
_space_group_name_Hall '-P 1'
_space_group_name_H-M_alt 'P -1'
_atom_sites_solution_hydrogens mixed
_atom_sites_solution_primary iterative
_audit_creation_date 2014-09-19
_audit_creation_method
;
Olex2 1.2
(compiled 2014.07.22 svn.r2960 for OlexSys, GUI svn.r4862)
;
_cell_angle_alpha 88.359(7)
_cell_angle_beta 83.544(9)
_cell_angle_gamma 62.039(10)
_cell_formula_units_Z 1
_cell_length_a 7.6283(8)
_cell_length_b 8.0141(6)
_cell_length_c 10.8354(10)
_cell_measurement_reflns_used 2093
_cell_measurement_temperature 110.05(10)
_cell_measurement_theta_max 31.4600
_cell_measurement_theta_min 3.3600
_cell_volume 581.16(11)
_computing_cell_refinement
;
CrysAlisPro, Agilent Technologies,
Version 1.171.37.33 (release 27-03-2014 CrysAlis171 .NET)
(compiled Mar 27 2014,17:12:48)
;
_computing_data_collection
;
CrysAlisPro, Agilent Technologies,
Version 1.171.37.33 (release 27-03-2014 CrysAlis171 .NET)
(compiled Mar 27 2014,17:12:48)
;
_computing_data_reduction
;
CrysAlisPro, Agilent Technologies,
Version 1.171.37.33 (release 27-03-2014 CrysAlis171 .NET)
(compiled Mar 27 2014,17:12:48)
;
_computing_molecular_graphics 'Olex2 (Dolomanov et al., 2009)'
_computing_publication_material 'Olex2 (Dolomanov et al., 2009)'
_computing_structure_refinement 'ShelXL (Sheldrick, 2008)'
_computing_structure_solution
;
Superflip (Palatinus & Chapuis, 2007;Palatinus & van der Lee, 2008;
Palatinus et al., 2012)
;
_diffrn_ambient_environment N~2~
_diffrn_ambient_temperature 110.05(10)
_diffrn_detector 'CCD plate'
_diffrn_detector_area_resol_mean 16.1450
_diffrn_detector_type Eos
_diffrn_measured_fraction_theta_full 0.999
_diffrn_measured_fraction_theta_max 0.890
_diffrn_measurement_details
;
#__ type_ start__ end____ width___ exp.time_
  1 omega  -37.00   39.00   1.0000    7.5000
omega____ theta____ kappa____ phi______ frames
    -       26.4802  -57.0000    0.0000 76

#__ type_ start__ end____ width___ exp.time_
  2 omega   49.00   76.00   1.0000    7.5000
omega____ theta____ kappa____ phi______ frames
    -       26.4802 -114.0000   75.0000 27

#__ type_ start__ end____ width___ exp.time_
  3 omega   22.00   66.00   1.0000    7.5000
omega____ theta____ kappa____ phi______ frames
    -       26.4802  -99.0000  120.0000 44

#__ type_ start__ end____ width___ exp.time_
  4 omega   -9.00   68.00   1.0000    7.5000
omega____ theta____ kappa____ phi______ frames
    -       26.4802  -99.0000  -60.0000 77

#__ type_ start__ end____ width___ exp.time_
  5 omega  -18.00   99.00   1.0000    7.5000
omega____ theta____ kappa____ phi______ frames
    -       26.4802   19.0000 -180.0000 117

#__ type_ start__ end____ width___ exp.time_
  6 omega    7.00   90.00   1.0000    7.5000
omega____ theta____ kappa____ phi______ frames
    -       26.4802   57.0000 -120.0000 83
;
_diffrn_measurement_device 'four-circle diffractometer'
_diffrn_measurement_device_type 'SuperNova, Single source at offset, Eos'
_diffrn_measurement_method '\w scans'
_diffrn_orient_matrix_UB_11 0.0154072000
_diffrn_orient_matrix_UB_12 -0.0818544000
_diffrn_orient_matrix_UB_13 -0.0329273000
_diffrn_orient_matrix_UB_21 -0.0253561000
_diffrn_orient_matrix_UB_22 -0.0357813000
_diffrn_orient_matrix_UB_23 0.0559705000
_diffrn_orient_matrix_UB_31 -0.1016989000
_diffrn_orient_matrix_UB_32 0.0454732000
_diffrn_orient_matrix_UB_33 -0.0112442000
_diffrn_radiation_monochromator mirror
_diffrn_radiation_probe x-ray
_diffrn_radiation_type MoK\a
_diffrn_radiation_wavelength 0.71073
_diffrn_reflns_av_R_equivalents 0.0339
_diffrn_reflns_av_unetI/netI 0.0587
_diffrn_reflns_Laue_measured_fraction_full 0.999
_diffrn_reflns_Laue_measured_fraction_max 0.890
_diffrn_reflns_limit_h_max 10
_diffrn_reflns_limit_h_min -11
_diffrn_reflns_limit_k_max 10
_diffrn_reflns_limit_k_min -11
_diffrn_reflns_limit_l_max 12
_diffrn_reflns_limit_l_min -16
_diffrn_reflns_number 5930
_diffrn_reflns_point_group_measured_fraction_full 0.999
_diffrn_reflns_point_group_measured_fraction_max 0.890
_diffrn_reflns_theta_full 25.214
_diffrn_reflns_theta_max 32.119
_diffrn_reflns_theta_min 2.876
_diffrn_source 'SuperNova (Mo) X-ray Source'
_exptl_absorpt_coefficient_mu 1.297
_exptl_absorpt_correction_T_max 0.954
_exptl_absorpt_correction_T_min 0.841
_exptl_absorpt_correction_type analytical
_exptl_absorpt_process_details
;
CrysAlisPro, Agilent Technologies,
Version 1.171.37.33 (release 27-03-2014 CrysAlis171 .NET)
(compiled Mar 27 2014,17:12:48)
Analytical numeric absorption correction using a multifaceted crystal
			model based on expressions derived by R.C. Clark & J.S. Reid.
(Clark, R. C. & Reid, J. S. (1995). Acta Cryst. A51, 887-897)
Empirical absorption correction using spherical harmonics,
 implemented in SCALE3 ABSPACK scaling algorithm.
;
_exptl_crystal_colour 'clear orange'
_exptl_crystal_colour_lustre clear
_exptl_crystal_colour_primary orange
_exptl_crystal_density_diffrn 1.693
_exptl_crystal_description plate
_exptl_crystal_F_000 296
_exptl_crystal_size_max 0.2161
_exptl_crystal_size_mid 0.1457
_exptl_crystal_size_min 0.0405
_refine_diff_density_max 1.653
_refine_diff_density_min -1.231
_refine_diff_density_rms 0.132
_refine_ls_extinction_method none
_refine_ls_goodness_of_fit_ref 1.086
_refine_ls_hydrogen_treatment mixed
_refine_ls_matrix_type full
_refine_ls_number_parameters 139
_refine_ls_number_reflns 3635
_refine_ls_number_restraints 0
_refine_ls_restrained_S_all 1.086
_refine_ls_R_factor_all 0.0461
_refine_ls_R_factor_gt 0.0386
_refine_ls_shift/su_max 0.000
_refine_ls_shift/su_mean 0.000
_refine_ls_structure_factor_coef Fsqd
_refine_ls_weighting_details 'w=1/[\s^2^(Fo^2^)+(0.0368P)^2^+0.0631P] where P=(Fo^2^+2Fc^2^)/3'
_refine_ls_weighting_scheme calc
_refine_ls_wR_factor_gt 0.0884
_refine_ls_wR_factor_ref 0.0951
_reflns_Friedel_coverage 0.000
_reflns_number_gt 3217
_reflns_number_total 3635
_reflns_threshold_expression 'I > 2\s(I)'
_cod_data_source_file om5b00608_si_002.cif
_cod_data_source_block 1dH+_ijsf1452a
_cod_database_code 4087807
_shelxl_version_number 2013-4
_chemical_oxdiff_formula 'C18 H24 Cl4 F4 N2 Pd'
_shelx_space_group_comment
;
The symmetry employed for this shelxl refinement is uniquely defined
by the following loop, which should always be used as a source of
symmetry information in preference to the above space-group names.
They are only intended as comments.
;
_reflns_odcompleteness_completeness 99.92
_reflns_odcompleteness_iscentric 1
_reflns_odcompleteness_theta 26.32
_olex2_refinement_description
;
1. Fixed Uiso
 At 1.2 times of:
  All C(H) groups, All C(H,H) groups
 At 1.5 times of:
  All C(H,H,H) groups
2.a Secondary CH2 refined with riding coordinates:
 C3(H3A,H3B)
2.b Aromatic/amide H refined with riding coordinates:
 C5(H5), C7(H7), C8(H8)
2.c Idealised Me refined as rotating group:
 C1(H1A,H1B,H1C), C2(H2A,H2B,H2C)
;
_olex2_exptl_crystal_mounting_method 'Oil on loop'
_olex2_submission_special_instructions 'No special instructions were received'

loop_
_space_group_symop_operation_xyz
'x, y, z'
'-x, -y, -z'

loop_
_atom_site_label
_atom_site_type_symbol
_atom_site_fract_x
_atom_site_fract_y
_atom_site_fract_z
_atom_site_U_iso_or_equiv
_atom_site_adp_type
_atom_site_occupancy
_atom_site_site_symmetry_order
_atom_site_calc_flag
_atom_site_refinement_flags_posn
_atom_site_refinement_flags_adp
_atom_site_refinement_flags_occupancy
C1 C 0.7247(4) 0.0497(4) 0.0884(3) 0.0290(6) Uani 1 1 d . . .
H1A H 0.7398 0.1406 0.0347 0.044 Uiso 1 1 calc GR . .
H1B H 0.7013 -0.0353 0.0405 0.044 Uiso 1 1 calc GR . .
H1C H 0.8442 -0.0204 0.1278 0.044 Uiso 1 1 calc GR . .
C2 C 0.5141(4) 0.0118(4) 0.2635(3) 0.0246(6) Uani 1 1 d . . .
H2A H 0.6257 -0.0591 0.3096 0.037 Uiso 1 1 calc GR . .
H2B H 0.4967 -0.0729 0.2113 0.037 Uiso 1 1 calc GR . .
H2C H 0.3956 0.0784 0.3202 0.037 Uiso 1 1 calc GR . .
C3 C 0.5892(4) 0.2828(4) 0.2605(2) 0.0207(5) Uani 1 1 d . . .
H3A H 0.6989 0.2093 0.3089 0.025 Uiso 1 1 calc R . .
H3B H 0.6296 0.3580 0.2042 0.025 Uiso 1 1 calc R . .
C4 C 0.4109(4) 0.4130(4) 0.3467(2) 0.0197(5) Uani 1 1 d . . .
C5 C 0.2715(4) 0.5871(4) 0.3055(3) 0.0244(6) Uani 1 1 d . . .
H5 H 0.2815 0.6197 0.2229 0.029 Uiso 1 1 calc R . .
C6 C 0.1200(4) 0.7086(4) 0.3899(3) 0.0307(7) Uani 1 1 d . . .
C7 C 0.0953(4) 0.6686(4) 0.5138(3) 0.0305(7) Uani 1 1 d . . .
H7 H -0.0103 0.7552 0.5677 0.037 Uiso 1 1 calc R . .
C8 C 0.2315(4) 0.4966(4) 0.5554(3) 0.0281(6) Uani 1 1 d . . .
H8 H 0.2202 0.4644 0.6380 0.034 Uiso 1 1 calc R . .
C9 C 0.3851(4) 0.3739(4) 0.4707(3) 0.0224(5) Uani 1 1 d . . .
Cl1 Cl 0.06599(9) 0.28833(9) 0.15957(6) 0.02112(13) Uani 1 1 d . . .
Cl2 Cl -0.33637(9) 0.59819(9) 0.04214(6) 0.02301(14) Uani 1 1 d . . .
F1 F 0.5222(3) 0.2063(2) 0.51309(16) 0.0303(4) Uani 1 1 d . . .
F2 F -0.0145(3) 0.8801(3) 0.3490(2) 0.0501(6) Uani 1 1 d . . .
N1 N 0.5521(3) 0.1496(3) 0.1853(2) 0.0198(4) Uani 1 1 d . . .
H1 H 0.445(4) 0.211(4) 0.147(3) 0.018(7) Uiso 1 1 d . . .
Pd1 Pd 0.0000 0.5000 0.0000 0.01546(8) Uani 1 2 d S T P

loop_
_atom_site_aniso_label
_atom_site_aniso_U_11
_atom_site_aniso_U_22
_atom_site_aniso_U_33
_atom_site_aniso_U_23
_atom_site_aniso_U_13
_atom_site_aniso_U_12
C1 0.0298(14) 0.0250(13) 0.0209(13) -0.0034(10) 0.0026(11) -0.0044(12)
C2 0.0280(13) 0.0226(12) 0.0262(14) 0.0011(10) -0.0040(11) -0.0142(11)
C3 0.0226(12) 0.0217(12) 0.0181(12) -0.0005(9) 0.0007(9) -0.0113(10)
C4 0.0189(11) 0.0201(11) 0.0206(12) -0.0026(9) -0.0025(9) -0.0094(10)
C5 0.0244(13) 0.0238(13) 0.0220(13) -0.0003(10) -0.0076(10) -0.0075(11)
C6 0.0209(13) 0.0255(14) 0.0367(17) -0.0084(12) -0.0093(12) -0.0016(11)
C7 0.0216(13) 0.0348(15) 0.0356(17) -0.0172(13) 0.0022(11) -0.0137(12)
C8 0.0318(14) 0.0387(16) 0.0211(13) -0.0087(12) 0.0038(11) -0.0235(13)
C9 0.0258(12) 0.0268(13) 0.0197(13) -0.0016(10) -0.0036(10) -0.0163(11)
Cl1 0.0190(3) 0.0231(3) 0.0182(3) 0.0040(2) -0.0020(2) -0.0075(2)
Cl2 0.0166(3) 0.0259(3) 0.0251(3) 0.0069(2) -0.0026(2) -0.0090(2)
F1 0.0415(10) 0.0263(8) 0.0219(8) 0.0055(7) -0.0055(7) -0.0147(8)
F2 0.0375(11) 0.0346(10) 0.0509(13) -0.0097(9) -0.0154(10) 0.0085(9)
N1 0.0214(10) 0.0191(10) 0.0156(10) -0.0003(8) -0.0043(8) -0.0062(9)
Pd1 0.01547(13) 0.01629(13) 0.01381(13) -0.00116(9) -0.00167(9) -0.00669(10)

loop_
_atom_type_symbol
_atom_type_description
_atom_type_scat_dispersion_real
_atom_type_scat_dispersion_imag
_atom_type_scat_source
C C 0.0033 0.0016 'International Tables Vol C Tables 4.2.6.8 and 6.1.1.4'
H H 0.0000 0.0000 'International Tables Vol C Tables 4.2.6.8 and 6.1.1.4'
Cl Cl 0.1484 0.1585 'International Tables Vol C Tables 4.2.6.8 and 6.1.1.4'
F F 0.0171 0.0103 'International Tables Vol C Tables 4.2.6.8 and 6.1.1.4'
N N 0.0061 0.0033 'International Tables Vol C Tables 4.2.6.8 and 6.1.1.4'
Pd Pd -0.9988 1.0072 'International Tables Vol C Tables 4.2.6.8 and 6.1.1.4'

loop_
_exptl_crystal_face_index_h
_exptl_crystal_face_index_k
_exptl_crystal_face_index_l
_exptl_crystal_face_perp_dist
_exptl_oxdiff_crystal_face_indexfrac_h
_exptl_oxdiff_crystal_face_indexfrac_k
_exptl_oxdiff_crystal_face_indexfrac_l
_exptl_oxdiff_crystal_face_x
_exptl_oxdiff_crystal_face_y
_exptl_oxdiff_crystal_face_z
-1 0 -1 0.0677 -1.0000 0.0000 -1.0000 0.0175 -0.0306 0.1129
0 1 -1 0.0203 -0.0000 1.0000 -1.0000 -0.0489 -0.0918 0.0567
0 0 -1 0.0508 -0.0000 -0.0000 -1.0000 0.0329 -0.0560 0.0112
0 -1 1 0.0203 0.0000 -1.0000 1.0000 0.0489 0.0918 -0.0567
0 0 1 0.0508 0.0000 0.0000 1.0000 -0.0329 0.0560 -0.0112
1 0 1 0.0717 1.0000 -0.0000 1.0000 -0.0175 0.0306 -0.1129
1 0 0 0.0817 1.0000 -0.0000 -0.0000 0.0154 -0.0254 -0.1017

loop_
_geom_angle_atom_site_label_1
_geom_angle_atom_site_label_2
_geom_angle_atom_site_label_3
_geom_angle
_geom_angle_site_symmetry_1
_geom_angle_site_symmetry_3
H1A C1 H1B 109.5 . .
H1A C1 H1C 109.5 . .
H1B C1 H1C 109.5 . .
N1 C1 H1A 109.5 . .
N1 C1 H1B 109.5 . .
N1 C1 H1C 109.5 . .
H2A C2 H2B 109.5 . .
H2A C2 H2C 109.5 . .
H2B C2 H2C 109.5 . .
N1 C2 H2A 109.5 . .
N1 C2 H2B 109.5 . .
N1 C2 H2C 109.5 . .
H3A C3 H3B 107.7 . .
C4 C3 H3A 108.8 . .
C4 C3 H3B 108.8 . .
C4 C3 N1 113.6(2) . .
N1 C3 H3A 108.8 . .
N1 C3 H3B 108.8 . .
C5 C4 C3 120.2(2) . .
C9 C4 C3 122.2(2) . .
C9 C4 C5 117.5(2) . .
C4 C5 H5 120.8 . .
C6 C5 C4 118.4(3) . .
C6 C5 H5 120.8 . .
C5 C6 C7 123.8(3) . .
C5 C6 F2 118.0(3) . .
F2 C6 C7 118.2(3) . .
C6 C7 H7 120.8 . .
C8 C7 C6 118.3(3) . .
C8 C7 H7 120.8 . .
C7 C8 H8 121.0 . .
C7 C8 C9 118.0(3) . .
C9 C8 H8 121.0 . .
C8 C9 C4 124.0(3) . .
F1 C9 C4 118.2(2) . .
F1 C9 C8 117.7(3) . .
C1 N1 C3 109.4(2) . .
C1 N1 H1 107(2) . .
C2 N1 C1 110.8(2) . .
C2 N1 C3 112.6(2) . .
C2 N1 H1 105(2) . .
C3 N1 H1 111.2(19) . .
Cl1 Pd1 Cl1 180.0 2_565 .
Cl2 Pd1 Cl1 89.28(2) 2_565 .
Cl2 Pd1 Cl1 89.28(2) . 2_565
Cl2 Pd1 Cl1 90.72(2) . .
Cl2 Pd1 Cl1 90.72(2) 2_565 2_565
Cl2 Pd1 Cl2 180.0 . 2_565

loop_
_geom_bond_atom_site_label_1
_geom_bond_atom_site_label_2
_geom_bond_distance
_geom_bond_site_symmetry_2
C1 H1A 0.9600 .
C1 H1B 0.9600 .
C1 H1C 0.9600 .
C1 N1 1.492(3) .
C2 H2A 0.9600 .
C2 H2B 0.9600 .
C2 H2C 0.9600 .
C2 N1 1.488(4) .
C3 H3A 0.9700 .
C3 H3B 0.9700 .
C3 C4 1.501(3) .
C3 N1 1.507(3) .
C4 C5 1.399(3) .
C4 C9 1.384(4) .
C5 H5 0.9300 .
C5 C6 1.370(4) .
C6 C7 1.385(5) .
C6 F2 1.372(3) .
C7 H7 0.9300 .
C7 C8 1.382(4) .
C8 H8 0.9300 .
C8 C9 1.383(4) .
C9 F1 1.366(3) .
Cl1 Pd1 2.3125(6) .
Cl2 Pd1 2.2968(7) .
N1 H1 0.88(3) .
Pd1 Cl1 2.3125(6) 2_565
Pd1 Cl2 2.2968(7) 2_565

loop_
_geom_torsion_atom_site_label_1
_geom_torsion_atom_site_label_2
_geom_torsion_atom_site_label_3
_geom_torsion_atom_site_label_4
_geom_torsion
C3 C4 C5 C6 -174.6(3)
C3 C4 C9 C8 174.7(3)
C3 C4 C9 F1 -3.4(4)
C4 C3 N1 C1 170.6(2)
C4 C3 N1 C2 -65.8(3)
C4 C5 C6 C7 -0.6(5)
C4 C5 C6 F2 179.2(3)
C5 C4 C9 C8 -0.4(4)
C5 C4 C9 F1 -178.6(2)
C5 C6 C7 C8 0.3(5)
C6 C7 C8 C9 -0.1(4)
C7 C8 C9 C4 0.1(4)
C7 C8 C9 F1 178.3(2)
C9 C4 C5 C6 0.6(4)
F2 C6 C7 C8 -179.5(2)
N1 C3 C4 C5 -88.7(3)
N1 C3 C4 C9 96.3(3)
